data_1542079
loop_
_publ_author_name
'Zheng Nanfeng'
'Feng Pingyun'
'Wang Bing'
'Bu Xianhui'

_publ_section_title
;
 Microporous and photoluminescent chalcogenide zeolite analogs
;
_journal_name_full Science
_journal_page_first 2366
_journal_page_last 2369
_journal_volume 298
_journal_year 2002
_chemical_formula_sum 'Ge2.28 In1.72 S8'
_chemical_name_systematic '(In1.72 Ge2.28) S8'
_space_group_IT_number 122
_symmetry_space_group_name_Hall 'I -4 2bw'
_symmetry_space_group_name_H-M 'I -4 2 d'
_cell_angle_alpha 90
_cell_angle_beta 90
_cell_angle_gamma 90
_cell_formula_units_Z 4
_cell_length_a 11.4416
_cell_length_b 11.4416
_cell_length_c 20.21
_cell_volume 2645.695
_citation_journal_id_ASTM SCIEAS
_cod_data_source_file ZhengNanfeng_SCIEAS_2002_525.cif
_cod_data_source_block Ge2.28In1.72S8
_cod_database_code 1542079

loop_
_symmetry_equiv_pos_as_xyz
x,y,z
y,-x,-z
-x,-y,z
-y,x,-z
x,-y+1/2,-z+1/4
-y+1/2,-x,z+3/4
-x,y+1/2,-z+1/4
y+1/2,x,z+3/4
x+1/2,y+1/2,z+1/2
y+1/2,-x+1/2,-z+1/2
-x+1/2,-y+1/2,z+1/2
-y+1/2,x+1/2,-z+1/2
x+1/2,-y+1,-z+3/4
-y+1,-x+1/2,z+5/4
-x+1/2,y+1,-z+3/4
y+1,x+1/2,z+5/4

loop_
_atom_site_label
_atom_site_type_symbol
_atom_site_fract_x
_atom_site_fract_y
_atom_site_fract_z
_atom_site_occupancy
_atom_site_U_iso_or_equiv
S2 S-1 0.2234 0.25 0.125 1 0.0
S1 S-1 -0.0288 0.2365 0.00122 1 0.0
In1 In+3 0.09802 0.12887 0.06632 0.43 0.0
Ge1 Ge+4 0.09802 0.12887 0.06632 0.57 0.0
S3 S-1 0 0 0.1366 1 0.0
